data_7125432
loop_
_publ_author_name
'Ye, Xueqian'
'Pan, Yongkai'
'Yang, Xiaoyu'

_publ_section_title
;
 Direct enantioselective Mannich reactions of \a-azido cyclic ketones:
 asymmetric construction of chiral azides possessing an \a-quaternary
 stereocenter.
;
_journal_issue 1
_journal_name_full 'Chemical communications (Cambridge, England)'
_journal_page_first 98
_journal_page_last 101
_journal_paper_doi 10.1039/c9cc08000g
_journal_volume 56
_journal_year 2019
_chemical_formula_moiety 'C19 H28 N4 O4'
_chemical_formula_sum 'C19 H28 N4 O4'
_chemical_formula_weight 376.45
_space_group_crystal_system monoclinic
_space_group_IT_number 4
_space_group_name_Hall 'P 2yb'
_space_group_name_H-M_alt 'P 1 21 1'
_atom_sites_solution_hydrogens geom
_atom_sites_solution_primary dual
_audit_creation_date 2019-11-13
_audit_creation_method
;
Olex2 1.2
(compiled 2018.05.29 svn.r3508 for OlexSys, GUI svn.r5506)
;
_audit_update_record
;
2019-11-15 deposited with the CCDC.	2019-11-25 downloaded from the CCDC.
;
_cell_angle_alpha 90
_cell_angle_beta 95.952(2)
_cell_angle_gamma 90
_cell_formula_units_Z 4
_cell_length_a 12.1314(4)
_cell_length_b 10.4464(4)
_cell_length_c 15.7145(6)
_cell_measurement_reflns_used 9830
_cell_measurement_temperature 150(2)
_cell_measurement_theta_max 78.46
_cell_measurement_theta_min 3.66
_cell_volume 1980.75(13)
_computing_cell_refinement 'SAINT v8.37A (Bruker, 2015)'
_computing_data_reduction 'SAINT v8.37A (Bruker, 2015)'
_computing_molecular_graphics 'Olex2 (Dolomanov et al., 2009)'
_computing_publication_material 'Olex2 (Dolomanov et al., 2009)'
_computing_structure_refinement 'ShelXL (Sheldrick, 2015)'
_computing_structure_solution 'ShelXT (Sheldrick, 2015)'
_diffrn_ambient_temperature 150.0
_diffrn_measured_fraction_theta_full 0.998
_diffrn_measured_fraction_theta_max 0.992
_diffrn_measurement_device_type 'Bruker APEX-II CCD'
_diffrn_measurement_method '\f and \w scans'
_diffrn_radiation_type CuK\a
_diffrn_radiation_wavelength 1.54178
_diffrn_reflns_av_R_equivalents 0.0787
_diffrn_reflns_av_unetI/netI 0.0563
_diffrn_reflns_Laue_measured_fraction_full 0.998
_diffrn_reflns_Laue_measured_fraction_max 0.992
_diffrn_reflns_limit_h_max 15
_diffrn_reflns_limit_h_min -14
_diffrn_reflns_limit_k_max 13
_diffrn_reflns_limit_k_min -13
_diffrn_reflns_limit_l_max 19
_diffrn_reflns_limit_l_min -19
_diffrn_reflns_number 42305
_diffrn_reflns_point_group_measured_fraction_full 0.993
_diffrn_reflns_point_group_measured_fraction_max 0.974
_diffrn_reflns_theta_full 67.679
_diffrn_reflns_theta_max 79.319
_diffrn_reflns_theta_min 2.827
_diffrn_standards_number 0
_exptl_absorpt_coefficient_mu 0.734
_exptl_absorpt_correction_T_max 0.7542
_exptl_absorpt_correction_T_min 0.4948
_exptl_absorpt_correction_type multi-scan
_exptl_absorpt_process_details
;
SADABS-2016/2 (Bruker,2016/2) was used for absorption correction.
wR2(int) was 0.1648 before and 0.0974 after correction.
The Ratio of minimum to maximum transmission is 0.6561.
The \l/2 correction factor is Not present.
;
_exptl_crystal_colour colourless
_exptl_crystal_colour_primary colourless
_exptl_crystal_density_diffrn 1.262
_exptl_crystal_description block
_exptl_crystal_F_000 808
_exptl_crystal_size_max 0.4
_exptl_crystal_size_mid 0.2
_exptl_crystal_size_min 0.2
_refine_diff_density_max 0.289
_refine_diff_density_min -0.320
_refine_diff_density_rms 0.063
_refine_ls_abs_structure_details
;
 Flack x determined using 3006 quotients [(I+)-(I-)]/[(I+)+(I-)]
 (Parsons, Flack and Wagner, Acta Cryst. B69 (2013) 249-259).
;
_refine_ls_abs_structure_Flack 0.15(10)
_refine_ls_extinction_method none
_refine_ls_goodness_of_fit_ref 1.051
_refine_ls_hydrogen_treatment constr
_refine_ls_matrix_type full
_refine_ls_number_parameters 497
_refine_ls_number_reflns 8391
_refine_ls_number_restraints 1
_refine_ls_restrained_S_all 1.051
_refine_ls_R_factor_all 0.0625
_refine_ls_R_factor_gt 0.0538
_refine_ls_shift/su_max 0.000
_refine_ls_shift/su_mean 0.000
_refine_ls_structure_factor_coef Fsqd
_refine_ls_weighting_details 'w=1/[\s^2^(Fo^2^)+(0.0420P)^2^+1.8135P] where P=(Fo^2^+2Fc^2^)/3'
_refine_ls_weighting_scheme calc
_refine_ls_wR_factor_gt 0.1273
_refine_ls_wR_factor_ref 0.1339
_reflns_Friedel_coverage 0.860
_reflns_Friedel_fraction_full 0.988
_reflns_Friedel_fraction_max 0.954
_reflns_number_gt 7424
_reflns_number_total 8391
_reflns_threshold_expression 'I > 2\s(I)'
_cod_data_source_file c9cc08000g2.cif
_cod_data_source_block cu_yxq51271_0m
_cod_depositor_comments 'Adding full bibliography for 7125431--7125432.cif.'
_cod_database_code 7125432
_shelx_shelxl_version_number 2018/3
_shelx_space_group_comment
;
The symmetry employed for this shelxl refinement is uniquely defined
by the following loop, which should always be used as a source of
symmetry information in preference to the above space-group names.
They are only intended as comments.
;
_shelx_estimated_absorpt_t_max 0.867
_shelx_estimated_absorpt_t_min 0.758
_olex2_refinement_description
;
1. Fixed Uiso
 At 1.2 times of:
  All C(H) groups, All C(H,H) groups, All N(H) groups
 At 1.5 times of:
  All C(H,H,H) groups, All O(H) groups
2.a Ternary CH refined with riding coordinates:
 C00L(H00L), C00Q(H00Q), C00Z(H00Z), C012(H012)
2.b Secondary CH2 refined with riding coordinates:
 C00T(H00A,H00B), C00U(H00D,H00E), C010(H01A,H01B), C014(H01C,H01D), C016(H01S,
 H01T), C018(H01E,H01F), C01B(H01Z,HA), C01D(H01,HB)
2.c Aromatic/amide H refined with riding coordinates:
 N009(H009), N00A(H00C), C00H(H00H), C00K(H00K), C00N(H00N), C00O(H00O),
 C00S(H00S), C00W(H00W), C00X(H00X), C011(H011)
2.d Idealised Me refined as rotating group:
 C017(H01U,H01V,H01W), C019(H01X,H01Y,H), C01C(H01G,H01H,H01I), C01E(H01J,H01K,
 H01L), C01F(H01M,H01N,H01O), C01G(H0AA,HC,HD), C01H(H1AA,HE,HF), C01I(H01P,
 H01Q,H01R)
2.e Idealised tetrahedral OH refined as rotating group:
 O001(H001), O002(H002)
;
_olex2_submission_special_instructions 'No special instructions were received'

loop_
_space_group_symop_operation_xyz
'x, y, z'
'-x, y+1/2, -z'

loop_
_atom_site_label
_atom_site_type_symbol
_atom_site_fract_x
_atom_site_fract_y
_atom_site_fract_z
_atom_site_U_iso_or_equiv
_atom_site_adp_type
_atom_site_occupancy
_atom_site_site_symmetry_order
_atom_site_calc_flag
_atom_site_refinement_flags_posn
O001 O 0.3173(2) 0.5114(3) 0.79271(16) 0.0230(5) Uani 1 1 d .
H001 H 0.318157 0.499798 0.739892 0.034 Uiso 1 1 calc GR
O002 O -0.1868(2) 0.4878(3) 0.72070(16) 0.0246(5) Uani 1 1 d .
H002 H -0.171215 0.497676 0.773626 0.037 Uiso 1 1 calc GR
O003 O -0.0743(2) 0.5016(3) 0.88043(16) 0.0256(6) Uani 1 1 d .
O004 O 0.3789(2) 0.4927(3) 0.63187(16) 0.0255(6) Uani 1 1 d .
O005 O 0.2296(2) 1.1215(3) 0.69787(19) 0.0294(6) Uani 1 1 d .
O006 O 0.5398(2) 0.5565(3) 0.58183(17) 0.0272(6) Uani 1 1 d .
O007 O 0.7350(2) -0.1222(3) 0.7892(2) 0.0310(6) Uani 1 1 d .
O008 O 0.0969(2) 0.4122(3) 0.90851(18) 0.0292(6) Uani 1 1 d .
N009 N 0.5482(2) 0.4315(3) 0.69535(19) 0.0206(6) Uani 1 1 d .
H009 H 0.620390 0.438219 0.694505 0.025 Uiso 1 1 calc R
N00A N 0.0740(3) 0.5700(3) 0.81458(19) 0.0217(6) Uani 1 1 d .
H00C H 0.146776 0.569400 0.816853 0.026 Uiso 1 1 calc R
N00B N 0.6135(3) 0.4808(3) 0.87144(19) 0.0236(6) Uani 1 1 d .
N00C N 0.0855(3) 0.5268(3) 0.6394(2) 0.0243(7) Uani 1 1 d .
N00D N 0.6690(3) 0.4229(3) 0.9296(2) 0.0285(7) Uani 1 1 d .
N00E N 0.1209(3) 0.5842(4) 0.5794(2) 0.0314(8) Uani 1 1 d .
C00F C 0.5661(3) 0.2261(4) 0.7717(2) 0.0193(7) Uani 1 1 d .
C00G C 0.0235(3) 0.4950(4) 0.8689(2) 0.0213(7) Uani 1 1 d .
C00H C 0.5070(3) 0.1117(4) 0.7731(2) 0.0219(7) Uani 1 1 d .
H00H H 0.428422 0.114970 0.770209 0.026 Uiso 1 1 calc R
C00I C 0.4805(3) 0.4943(4) 0.6362(2) 0.0205(7) Uani 1 1 d .
C00J C 0.1712(3) 1.0128(3) 0.7117(2) 0.0220(7) Uani 1 1 d .
C00K C 0.0589(3) 1.0078(4) 0.7198(2) 0.0240(8) Uani 1 1 d .
H00K H 0.016002 1.084003 0.716031 0.029 Uiso 1 1 calc R
C00L C 0.5047(3) 0.3522(3) 0.7611(2) 0.0184(7) Uani 1 1 d .
H00L H 0.426443 0.330976 0.739375 0.022 Uiso 1 1 calc R
N00M N 0.7263(3) 0.3789(5) 0.9830(3) 0.0442(10) Uani 1 1 d .
C00N C 0.0088(3) 0.8904(4) 0.7336(2) 0.0244(8) Uani 1 1 d .
H00N H -0.068474 0.887778 0.739067 0.029 Uiso 1 1 calc R
C00O C 0.6822(3) 0.2187(4) 0.7779(2) 0.0227(8) Uani 1 1 d .
H00O H 0.724809 0.295054 0.777985 0.027 Uiso 1 1 calc R
C00P C 0.6742(3) -0.0120(4) 0.7840(2) 0.0209(7) Uani 1 1 d .
C00Q C 0.0106(3) 0.6515(3) 0.7524(2) 0.0208(7) Uani 1 1 d .
H00Q H -0.060234 0.672851 0.776532 0.025 Uiso 1 1 calc R
C00R C 0.4993(3) 0.4292(4) 0.8457(2) 0.0202(7) Uani 1 1 d .
C00S C 0.5592(3) -0.0067(4) 0.7786(2) 0.0213(7) Uani 1 1 d .
H00S H 0.516837 -0.083201 0.778589 0.026 Uiso 1 1 calc R
C00T C 0.4550(3) 0.3467(4) 0.9150(2) 0.0220(8) Uani 1 1 d .
H00A H 0.383036 0.309275 0.892087 0.026 Uiso 1 1 calc R
H00B H 0.507220 0.275280 0.929523 0.026 Uiso 1 1 calc R
C00U C -0.0864(3) 0.6607(4) 0.5996(2) 0.0249(8) Uani 1 1 d .
H00D H -0.151907 0.696252 0.624055 0.030 Uiso 1 1 calc R
H00E H -0.039254 0.733519 0.585566 0.030 Uiso 1 1 calc R
C00V C 0.0693(3) 0.7774(3) 0.7395(2) 0.0205(7) Uani 1 1 d .
C00W C 0.7354(3) 0.1005(4) 0.7840(2) 0.0244(8) Uani 1 1 d .
H00W H 0.813978 0.096720 0.788134 0.029 Uiso 1 1 calc R
C00X C 0.1825(3) 0.7841(4) 0.7314(3) 0.0264(8) Uani 1 1 d .
H00X H 0.225505 0.707973 0.735317 0.032 Uiso 1 1 calc R
C00Y C -0.0211(3) 0.5769(4) 0.6672(2) 0.0221(7) Uani 1 1 d .
C00Z C 0.4260(3) 0.5494(3) 0.8297(2) 0.0207(7) Uani 1 1 d .
H00Z H 0.459910 0.607081 0.788795 0.025 Uiso 1 1 calc R
C010 C 0.4392(3) 0.4213(4) 0.9965(2) 0.0257(8) Uani 1 1 d .
H01A H 0.405321 0.364442 1.036929 0.031 Uiso 1 1 calc R
H01B H 0.512553 0.448670 1.024003 0.031 Uiso 1 1 calc R
C011 C 0.2334(3) 0.9004(4) 0.7178(3) 0.0270(8) Uani 1 1 d .
H011 H 0.310650 0.903230 0.712542 0.032 Uiso 1 1 calc R
C012 C -0.0891(3) 0.4549(3) 0.6826(2) 0.0220(7) Uani 1 1 d .
H012 H -0.042798 0.396701 0.722259 0.026 Uiso 1 1 calc R
C013 C 0.0609(3) 0.3091(4) 0.9640(3) 0.0267(8) Uani 1 1 d .
C014 C 0.4127(3) 0.6224(4) 0.9110(2) 0.0261(8) Uani 1 1 d .
H01C H 0.362611 0.696102 0.897516 0.031 Uiso 1 1 calc R
H01D H 0.485750 0.656472 0.934601 0.031 Uiso 1 1 calc R
N015 N 0.1605(3) 0.6286(5) 0.5242(3) 0.0539(13) Uani 1 1 d .
C016 C -0.1251(3) 0.5894(4) 0.5177(2) 0.0279(8) Uani 1 1 d .
H01S H -0.059730 0.565322 0.488395 0.033 Uiso 1 1 calc R
H01T H -0.171958 0.646973 0.479209 0.033 Uiso 1 1 calc R
C017 C -0.0275(4) 0.2282(4) 0.9163(3) 0.0331(9) Uani 1 1 d .
H01U H -0.094043 0.280147 0.901694 0.050 Uiso 1 1 calc GR
H01V H -0.045497 0.156203 0.952408 0.050 Uiso 1 1 calc GR
H01W H -0.000658 0.195462 0.863778 0.050 Uiso 1 1 calc GR
C018 C 0.3659(3) 0.5388(4) 0.9784(3) 0.0276(8) Uani 1 1 d .
H01E H 0.362710 0.588507 1.031765 0.033 Uiso 1 1 calc R
H01F H 0.289636 0.511661 0.957653 0.033 Uiso 1 1 calc R
C019 C 0.1718(3) 1.2402(4) 0.6948(3) 0.0307(9) Uani 1 1 d .
H01X H 0.107298 1.235331 0.651887 0.046 Uiso 1 1 calc GR
H01Y H 0.221216 1.308766 0.679361 0.046 Uiso 1 1 calc GR
H H 0.147154 1.258384 0.750992 0.046 Uiso 1 1 calc GR
C01A C 0.4843(3) 0.6448(4) 0.5166(3) 0.0307(9) Uani 1 1 d .
C01B C -0.1236(3) 0.3838(4) 0.5996(3) 0.0284(8) Uani 1 1 d .
H01Z H -0.168539 0.308183 0.611860 0.034 Uiso 1 1 calc R
HA H -0.056511 0.352874 0.574986 0.034 Uiso 1 1 calc R
C01C C 0.4076(4) 0.5715(5) 0.4522(3) 0.0367(10) Uani 1 1 d .
H01G H 0.449155 0.503589 0.426747 0.055 Uiso 1 1 calc GR
H01H H 0.376337 0.629969 0.407251 0.055 Uiso 1 1 calc GR
H01I H 0.347502 0.533546 0.480918 0.055 Uiso 1 1 calc GR
C01D C -0.1907(3) 0.4692(4) 0.5343(3) 0.0309(9) Uani 1 1 d .
H01 H -0.208195 0.421653 0.480092 0.037 Uiso 1 1 calc R
HB H -0.261408 0.493424 0.556234 0.037 Uiso 1 1 calc R
C01E C 0.6763(4) -0.2401(4) 0.7857(3) 0.0347(10) Uani 1 1 d .
H01J H 0.624289 -0.242694 0.733703 0.052 Uiso 1 1 calc GR
H01K H 0.635222 -0.247636 0.836017 0.052 Uiso 1 1 calc GR
H01L H 0.728877 -0.311186 0.785075 0.052 Uiso 1 1 calc GR
C01F C 0.4279(4) 0.7507(4) 0.5604(3) 0.0361(10) Uani 1 1 d .
H01M H 0.363609 0.716116 0.585648 0.054 Uiso 1 1 calc GR
H01N H 0.403312 0.816918 0.518460 0.054 Uiso 1 1 calc GR
H01O H 0.479921 0.788019 0.605474 0.054 Uiso 1 1 calc GR
C01G C 0.0233(4) 0.3652(5) 1.0446(3) 0.0362(10) Uani 1 1 d .
H0AA H 0.082465 0.418715 1.073036 0.054 Uiso 1 1 calc GR
HC H 0.006108 0.295842 1.083105 0.054 Uiso 1 1 calc GR
HD H -0.043052 0.417472 1.030092 0.054 Uiso 1 1 calc GR
C01H C 0.1677(4) 0.2318(5) 0.9834(3) 0.0421(12) Uani 1 1 d .
H1AA H 0.192273 0.200165 0.929767 0.063 Uiso 1 1 calc GR
HE H 0.153860 0.159163 1.020277 0.063 Uiso 1 1 calc GR
HF H 0.225325 0.286624 1.012560 0.063 Uiso 1 1 calc GR
C01I C 0.5830(4) 0.6958(5) 0.4745(3) 0.0440(12) Uani 1 1 d .
H01P H 0.635442 0.736665 0.517780 0.066 Uiso 1 1 calc GR
H01Q H 0.557280 0.758608 0.430551 0.066 Uiso 1 1 calc GR
H01R H 0.619792 0.624799 0.447996 0.066 Uiso 1 1 calc GR

loop_
_atom_site_aniso_label
_atom_site_aniso_U_11
_atom_site_aniso_U_22
_atom_site_aniso_U_33
_atom_site_aniso_U_23
_atom_site_aniso_U_13
_atom_site_aniso_U_12
O001 0.0231(12) 0.0270(13) 0.0190(12) 0.0002(11) 0.0032(10) 0.0042(11)
O002 0.0241(12) 0.0280(13) 0.0227(12) 0.0001(12) 0.0080(10) -0.0042(11)
O003 0.0292(13) 0.0272(14) 0.0218(12) 0.0039(11) 0.0097(10) 0.0019(12)
O004 0.0254(13) 0.0325(14) 0.0189(12) 0.0047(12) 0.0047(10) 0.0019(12)
O005 0.0255(14) 0.0191(13) 0.0441(16) 0.0046(12) 0.0057(12) -0.0017(11)
O006 0.0255(13) 0.0328(14) 0.0248(13) 0.0131(11) 0.0090(10) 0.0067(11)
O007 0.0236(14) 0.0172(13) 0.0528(18) 0.0016(12) 0.0068(12) 0.0033(11)
O008 0.0284(14) 0.0311(15) 0.0286(14) 0.0174(12) 0.0053(11) -0.0005(12)
N009 0.0196(14) 0.0234(15) 0.0197(15) 0.0045(12) 0.0056(11) 0.0003(12)
N00A 0.0221(15) 0.0239(15) 0.0200(15) 0.0057(12) 0.0062(11) -0.0008(12)
N00B 0.0261(16) 0.0243(16) 0.0204(15) 0.0016(13) 0.0028(12) 0.0003(13)
N00C 0.0277(16) 0.0257(16) 0.0213(15) 0.0029(12) 0.0106(12) -0.0013(13)
N00D 0.0219(16) 0.0368(19) 0.0272(17) 0.0011(15) 0.0047(13) -0.0022(14)
N00E 0.0206(16) 0.043(2) 0.0317(18) 0.0080(16) 0.0089(13) 0.0044(15)
C00F 0.0202(17) 0.0217(17) 0.0167(16) 0.0006(14) 0.0047(13) -0.0003(14)
C00G 0.0242(17) 0.0227(17) 0.0180(16) 0.0032(15) 0.0067(13) -0.0017(15)
C00H 0.0198(17) 0.0246(18) 0.0221(17) -0.0004(15) 0.0058(13) 0.0008(14)
C00I 0.0248(18) 0.0199(16) 0.0179(16) 0.0021(15) 0.0079(13) 0.0047(15)
C00J 0.0242(17) 0.0167(17) 0.0257(18) 0.0003(14) 0.0050(14) -0.0031(14)
C00K 0.0246(18) 0.0188(18) 0.0297(19) 0.0023(15) 0.0087(15) 0.0023(15)
C00L 0.0178(16) 0.0212(17) 0.0171(16) 0.0018(13) 0.0059(13) 0.0006(13)
N00M 0.0266(18) 0.065(3) 0.040(2) 0.017(2) -0.0012(16) -0.0024(19)
C00N 0.0221(18) 0.0242(18) 0.0284(19) -0.0002(16) 0.0102(14) 0.0004(15)
C00O 0.0242(19) 0.0175(17) 0.0269(19) 0.0002(15) 0.0056(15) -0.0005(14)
C00P 0.0235(17) 0.0185(16) 0.0213(16) 0.0009(15) 0.0050(13) 0.0034(15)
C00Q 0.0199(17) 0.0208(18) 0.0218(18) 0.0025(14) 0.0036(14) 0.0008(14)
C00R 0.0207(17) 0.0222(17) 0.0181(17) 0.0004(14) 0.0045(13) -0.0044(14)
C00S 0.0218(17) 0.0196(17) 0.0230(17) 0.0011(15) 0.0042(13) -0.0010(15)
C00T 0.0248(19) 0.0231(18) 0.0190(17) 0.0043(14) 0.0066(14) -0.0002(14)
C00U 0.0249(19) 0.0270(19) 0.0234(19) 0.0042(15) 0.0049(14) 0.0004(15)
C00V 0.0244(18) 0.0194(17) 0.0179(17) 0.0003(14) 0.0038(13) 0.0012(14)
C00W 0.0190(17) 0.0247(19) 0.030(2) 0.0014(16) 0.0039(14) 0.0028(15)
C00X 0.0255(19) 0.0195(17) 0.034(2) 0.0018(16) 0.0033(16) 0.0022(15)
C00Y 0.0224(17) 0.0241(18) 0.0208(17) 0.0020(14) 0.0066(13) 0.0019(14)
C00Z 0.0246(18) 0.0195(17) 0.0188(17) 0.0003(14) 0.0061(14) -0.0010(14)
C010 0.0279(19) 0.030(2) 0.0202(18) 0.0015(15) 0.0075(14) 0.0000(16)
C011 0.0186(17) 0.0245(19) 0.038(2) 0.0025(17) 0.0052(15) 0.0015(15)
C012 0.0245(18) 0.0204(18) 0.0216(18) -0.0005(14) 0.0049(14) -0.0006(14)
C013 0.028(2) 0.025(2) 0.028(2) 0.0109(16) 0.0057(16) -0.0045(16)
C014 0.036(2) 0.0218(18) 0.0220(18) -0.0037(15) 0.0077(15) 0.0011(16)
N015 0.032(2) 0.083(3) 0.050(2) 0.036(2) 0.0214(18) 0.009(2)
C016 0.0260(19) 0.036(2) 0.0215(18) 0.0036(16) 0.0042(14) 0.0001(17)
C017 0.036(2) 0.028(2) 0.036(2) 0.0003(18) 0.0096(18) -0.0051(18)
C018 0.031(2) 0.031(2) 0.0223(19) -0.0033(16) 0.0101(15) 0.0001(16)
C019 0.031(2) 0.0201(18) 0.042(2) 0.0006(17) 0.0057(17) -0.0015(16)
C01A 0.032(2) 0.035(2) 0.026(2) 0.0162(17) 0.0067(16) 0.0113(17)
C01B 0.029(2) 0.029(2) 0.028(2) -0.0063(17) 0.0061(15) -0.0012(16)
C01C 0.046(3) 0.045(3) 0.0198(19) 0.0055(18) 0.0070(17) 0.007(2)
C01D 0.0277(19) 0.042(2) 0.0225(19) -0.0042(17) 0.0005(15) -0.0031(18)
C01E 0.032(2) 0.021(2) 0.053(3) -0.0014(18) 0.0136(19) 0.0000(16)
C01F 0.036(2) 0.029(2) 0.044(3) 0.0070(19) 0.0084(19) 0.0063(18)
C01G 0.051(3) 0.036(2) 0.022(2) 0.0044(17) 0.0050(18) -0.006(2)
C01H 0.036(2) 0.040(3) 0.051(3) 0.025(2) 0.005(2) 0.001(2)
C01I 0.041(3) 0.050(3) 0.044(3) 0.025(2) 0.017(2) 0.014(2)

loop_
_atom_type_symbol
_atom_type_description
_atom_type_scat_dispersion_real
_atom_type_scat_dispersion_imag
_atom_type_scat_source
C C 0.0181 0.0091 'International Tables Vol C Tables 4.2.6.8 and 6.1.1.4'
H H 0.0000 0.0000 'International Tables Vol C Tables 4.2.6.8 and 6.1.1.4'
N N 0.0311 0.0180 'International Tables Vol C Tables 4.2.6.8 and 6.1.1.4'
O O 0.0492 0.0322 'International Tables Vol C Tables 4.2.6.8 and 6.1.1.4'

loop_
_geom_angle_atom_site_label_1
_geom_angle_atom_site_label_2
_geom_angle_atom_site_label_3
_geom_angle
C00J O005 C019 117.9(3)
C00I O006 C01A 120.3(3)
C00P O007 C01E 117.6(3)
C00G O008 C013 121.2(3)
C00I N009 C00L 121.6(3)
C00G N00A C00Q 121.4(3)
N00D N00B C00R 116.1(3)
N00E N00C C00Y 115.6(3)
N00M N00D N00B 173.8(4)
N015 N00E N00C 173.8(4)
C00H C00F C00L 119.9(3)
C00H C00F C00O 117.8(3)
C00O C00F C00L 122.3(3)
O003 C00G O008 125.1(3)
O003 C00G N00A 124.9(3)
O008 C00G N00A 110.0(3)
C00S C00H C00F 122.1(3)
O004 C00I O006 125.0(3)
O004 C00I N009 124.7(3)
O006 C00I N009 110.3(3)
O005 C00J C00K 125.3(3)
O005 C00J C011 115.1(3)
C00K C00J C011 119.6(3)
C00J C00K C00N 119.8(3)
N009 C00L C00F 111.1(3)
N009 C00L C00R 111.1(3)
C00F C00L C00R 114.7(3)
C00V C00N C00K 121.4(3)
C00W C00O C00F 120.5(3)
O007 C00P C00S 124.7(3)
O007 C00P C00W 115.4(3)
C00W C00P C00S 119.9(3)
N00A C00Q C00V 112.0(3)
N00A C00Q C00Y 110.5(3)
C00V C00Q C00Y 113.2(3)
N00B C00R C00L 107.1(3)
N00B C00R C00T 113.2(3)
N00B C00R C00Z 104.5(3)
C00T C00R C00L 111.4(3)
C00T C00R C00Z 109.6(3)
C00Z C00R C00L 110.7(3)
C00H C00S C00P 119.2(3)
C010 C00T C00R 113.2(3)
C016 C00U C00Y 113.5(3)
C00N C00V C00Q 119.5(3)
C00N C00V C00X 118.1(3)
C00X C00V C00Q 122.4(3)
C00P C00W C00O 120.5(3)
C011 C00X C00V 121.1(4)
N00C C00Y C00Q 106.3(3)
N00C C00Y C00U 113.4(3)
N00C C00Y C012 104.3(3)
C00U C00Y C00Q 111.9(3)
C00U C00Y C012 109.4(3)
C012 C00Y C00Q 111.3(3)
O001 C00Z C00R 109.2(3)
O001 C00Z C014 107.9(3)
C014 C00Z C00R 112.5(3)
C018 C010 C00T 112.1(3)
C00X C011 C00J 120.1(4)
O002 C012 C00Y 110.3(3)
O002 C012 C01B 108.1(3)
C01B C012 C00Y 111.7(3)
O008 C013 C017 110.8(3)
O008 C013 C01G 110.2(3)
O008 C013 C01H 101.9(3)
C017 C013 C01G 112.0(3)
C017 C013 C01H 110.4(4)
C01G C013 C01H 111.1(4)
C00Z C014 C018 112.2(3)
C00U C016 C01D 112.4(3)
C010 C018 C014 109.7(3)
O006 C01A C01C 110.5(3)
O006 C01A C01F 109.7(3)
O006 C01A C01I 101.3(3)
C01C C01A C01I 110.1(4)
C01F C01A C01C 113.6(4)
C01F C01A C01I 110.9(4)
C012 C01B C01D 111.7(3)
C016 C01D C01B 110.1(3)

loop_
_geom_bond_atom_site_label_1
_geom_bond_atom_site_label_2
_geom_bond_distance
O001 C00Z 1.441(4)
O002 C012 1.424(4)
O003 C00G 1.220(4)
O004 C00I 1.227(4)
O005 C00J 1.368(4)
O005 C019 1.423(5)
O006 C00I 1.340(4)
O006 C01A 1.487(4)
O007 C00P 1.365(5)
O007 C01E 1.421(5)
O008 C00G 1.346(5)
O008 C013 1.479(4)
N009 C00I 1.346(5)
N009 C00L 1.465(4)
N00A C00G 1.352(5)
N00A C00Q 1.454(5)
N00B N00D 1.236(5)
N00B C00R 1.503(5)
N00C N00E 1.232(5)
N00C C00Y 1.501(5)
N00D N00M 1.130(5)
N00E N015 1.134(5)
C00F C00H 1.395(5)
C00F C00L 1.515(5)
C00F C00O 1.403(5)
C00H C00S 1.388(5)
C00J C00K 1.382(5)
C00J C011 1.394(5)
C00K C00N 1.396(5)
C00L C00R 1.561(5)
C00N C00V 1.388(5)
C00O C00W 1.392(5)
C00P C00S 1.391(5)
C00P C00W 1.390(5)
C00Q C00V 1.519(5)
C00Q C00Y 1.563(5)
C00R C00T 1.529(5)
C00R C00Z 1.544(5)
C00T C010 1.527(5)
C00U C00Y 1.532(5)
C00U C016 1.518(6)
C00V C00X 1.394(5)
C00X C011 1.389(6)
C00Y C012 1.552(5)
C00Z C014 1.511(5)
C010 C018 1.526(6)
C012 C01B 1.522(5)
C013 C017 1.503(6)
C013 C01G 1.509(6)
C013 C01H 1.530(6)
C014 C018 1.528(5)
C016 C01D 1.524(6)
C01A C01C 1.510(7)
C01A C01F 1.504(6)
C01A C01I 1.523(6)
C01B C01D 1.530(6)
